data_7049860
loop_
_publ_author_name
'Fischer, Christian A.'
'R\"osch, Andreas'
'Elsen, Holger'
'Ballmann, Gerd'
'Wiesinger, Michael'
'Langer, Jens'
'F\"arber, Christian'
'Harder, Sjoerd'

_publ_section_title
;
 Lewis acidic alkaline earth metal complexes with a perfluorinated
 diphenylamide ligand.
;
_journal_issue 20
_journal_name_full 'Dalton transactions (Cambridge, England : 2003)'
_journal_page_first 6757
_journal_page_last 6766
_journal_paper_doi 10.1039/c9dt01272a
_journal_volume 48
_journal_year 2019
_chemical_formula_moiety 'C32 H16 F20 N2 O2 Sr'
_chemical_formula_sum 'C32 H16 F20 N2 O2 Sr'
_chemical_formula_weight 928.09
_space_group_crystal_system monoclinic
_space_group_IT_number 15
_space_group_name_Hall '-C 2yc'
_space_group_name_H-M_alt 'C 1 2/c 1'
_symmetry_space_group_name_Hall '-C 2yc'
_symmetry_space_group_name_H-M 'C 1 2/c 1'
_atom_sites_solution_hydrogens geom
_atom_sites_solution_primary dual
_audit_creation_date 2018-12-04
_audit_creation_method
;
Olex2 1.2
(compiled 2018.05.29 svn.r3508 for OlexSys, GUI svn.r5506)
;
_audit_update_record
;
2019-03-25 deposited with the CCDC.    2019-04-25 downloaded from the CCDC.
;
_cell_angle_alpha 90
_cell_angle_beta 107.9700(10)
_cell_angle_gamma 90
_cell_formula_units_Z 4
_cell_length_a 15.8863(2)
_cell_length_b 12.46800(10)
_cell_length_c 17.3641(2)
_cell_measurement_reflns_used 7034
_cell_measurement_temperature 100.01(10)
_cell_measurement_theta_max 72.4330
_cell_measurement_theta_min 4.5830
_cell_volume 3271.54(6)
_computing_cell_refinement 'CrysAlisPro 1.171.38.46 (Rigaku OD, 2015)'
_computing_data_collection 'CrysAlisPro 1.171.38.46 (Rigaku OD, 2015)'
_computing_data_reduction 'CrysAlisPro 1.171.38.46 (Rigaku OD, 2015)'
_computing_molecular_graphics 'Olex2 (Dolomanov et al., 2009)'
_computing_publication_material 'Olex2 (Dolomanov et al., 2009)'
_computing_structure_refinement 'ShelXL (Sheldrick, 2015)'
_computing_structure_solution 'ShelXT (Sheldrick, 2015)'
_diffrn_ambient_environment N~2~
_diffrn_ambient_temperature 100.01(10)
_diffrn_detector 'CCD plate'
_diffrn_detector_area_resol_mean 5.2903
_diffrn_detector_type AtlasS2
_diffrn_measured_fraction_theta_full 0.999
_diffrn_measured_fraction_theta_max 0.999
_diffrn_measurement_details
;
List of Runs (angles in degrees, time in seconds):

  # Type    Start    End  Width  t~exp~   \w     \q     \k     \f   Frames
#--------------------------------------------------------------------------
  1  \w    -74.00  39.00   1.00    3.00    --  -40.09  77.00-150.00  113
  2  \w   -116.00 -14.00   1.00    3.00    --  -40.09 -38.00 -60.00  102
  3  \w     23.00  97.00   1.00    3.00    --   40.09-125.00 -30.00   74
  4  \w     30.00 118.00   1.00   12.00    --  105.39-125.00 -60.00   88
  5  \w     75.00 178.00   1.00   12.00    --  105.39  61.00 150.00  103
  6  \w     27.00 139.00   1.00   12.00    --  105.39 -77.00  30.00  112
  7  \w     22.00 167.00   1.00   12.00    --  105.39 -15.00 -30.00  145
  8  \w   -114.00 -11.00   1.00    3.00    --  -40.09 -57.00-150.00  103
  9  \w     11.00 114.00   1.00    3.00    --   40.09  57.00 120.00  103
 10  \w     44.00 145.00   1.00   12.00    --  105.39  15.00  90.00  101
;
_diffrn_measurement_device 'four-circle diffractometer'
_diffrn_measurement_device_type 'SuperNova, Dual, Cu at zero, AtlasS2'
_diffrn_measurement_method '\w scans'
_diffrn_orient_matrix_type 'CrysAlisPro convention (1999,Acta A55,543-557)'
_diffrn_orient_matrix_UB_11 0.0321029000
_diffrn_orient_matrix_UB_12 0.0024947000
_diffrn_orient_matrix_UB_13 0.0932554000
_diffrn_orient_matrix_UB_21 -0.0302724000
_diffrn_orient_matrix_UB_22 0.1175292000
_diffrn_orient_matrix_UB_23 -0.0015628000
_diffrn_orient_matrix_UB_31 -0.0919734000
_diffrn_orient_matrix_UB_32 -0.0378335000
_diffrn_orient_matrix_UB_33 0.0011113000
_diffrn_radiation_monochromator mirror
_diffrn_radiation_probe x-ray
_diffrn_radiation_type CuK\a
_diffrn_radiation_wavelength 1.54184
_diffrn_reflns_av_R_equivalents 0.0204
_diffrn_reflns_av_unetI/netI 0.0180
_diffrn_reflns_Laue_measured_fraction_full 0.999
_diffrn_reflns_Laue_measured_fraction_max 0.999
_diffrn_reflns_limit_h_max 17
_diffrn_reflns_limit_h_min -19
_diffrn_reflns_limit_k_max 14
_diffrn_reflns_limit_k_min -14
_diffrn_reflns_limit_l_max 20
_diffrn_reflns_limit_l_min -20
_diffrn_reflns_number 9108
_diffrn_reflns_point_group_measured_fraction_full 0.999
_diffrn_reflns_point_group_measured_fraction_max 0.999
_diffrn_reflns_theta_full 67.684
_diffrn_reflns_theta_max 68.109
_diffrn_reflns_theta_min 4.598
_diffrn_source 'micro-focus sealed X-ray tube'
_diffrn_source_type 'SuperNova (Cu) X-ray Source'
_exptl_absorpt_coefficient_mu 3.705
_exptl_absorpt_correction_T_max 1.000
_exptl_absorpt_correction_T_min 0.805
_exptl_absorpt_correction_type gaussian
_exptl_absorpt_process_details
;
CrysAlisPro 1.171.38.46 (Rigaku Oxford Diffraction, 2015)
Numerical absorption correction based on gaussian integration over
            a multifaceted crystal model
Empirical absorption correction using spherical harmonics,
 implemented in SCALE3 ABSPACK scaling algorithm.
;
_exptl_crystal_colour 'clear colourless'
_exptl_crystal_colour_lustre clear
_exptl_crystal_colour_primary colourless
_exptl_crystal_density_diffrn 1.884
_exptl_crystal_description block
_exptl_crystal_F_000 1824
_exptl_crystal_size_max 0.148
_exptl_crystal_size_mid 0.099
_exptl_crystal_size_min 0.092
_refine_diff_density_max 0.431
_refine_diff_density_min -0.339
_refine_diff_density_rms 0.051
_refine_ls_extinction_method none
_refine_ls_goodness_of_fit_ref 1.047
_refine_ls_hydrogen_treatment constr
_refine_ls_matrix_type full
_refine_ls_number_parameters 278
_refine_ls_number_reflns 2992
_refine_ls_number_restraints 51
_refine_ls_restrained_S_all 1.050
_refine_ls_R_factor_all 0.0228
_refine_ls_R_factor_gt 0.0222
_refine_ls_shift/su_max 0.001
_refine_ls_shift/su_mean 0.000
_refine_ls_structure_factor_coef Fsqd
_refine_ls_weighting_details 'w=1/[\s^2^(Fo^2^)+(0.0277P)^2^+4.0855P] where P=(Fo^2^+2Fc^2^)/3'
_refine_ls_weighting_scheme calc
_refine_ls_wR_factor_gt 0.0561
_refine_ls_wR_factor_ref 0.0565
_reflns_Friedel_coverage 0.000
_reflns_number_gt 2909
_reflns_number_total 2992
_reflns_threshold_expression 'I > 2\s(I)'
_cod_data_source_file c9dt01272a2.cif
_cod_data_source_block hasj181130a
_cod_depositor_comments 'Adding full bibliography for 7049859--7049867.cif.'
_cod_database_code 7049860
_shelx_shelxl_version_number 2014/7
_chemical_oxdiff_formula 'C H N Sr O F'
_shelx_space_group_comment
;
The symmetry employed for this shelxl refinement is uniquely defined
by the following loop, which should always be used as a source of
symmetry information in preference to the above space-group names.
They are only intended as comments.
;
_reflns_odcompleteness_completeness 99.81
_reflns_odcompleteness_iscentric 1
_reflns_odcompleteness_theta 67.96
_olex2_refinement_description
;
1. Fixed Uiso
 At 1.2 times of:
  All C(H,H) groups, All C(H,H,H,H) groups
2. Rigid body (RIGU) restrains
 C13A, C14A, C15, C16, O00C
 with sigma for 1-2 distances of 0.004 and sigma for 1-3 distances of 0.004
 C13, C15, C16, O00C, C14
 with sigma for 1-2 distances of 0.004 and sigma for 1-3 distances of 0.004
3. Others
 Sof(H15C)=Sof(H15D)=Sof(C14A)=Sof(H14C)=Sof(H14D)=1-FVAR(1)
 Sof(H15A)=Sof(H15B)=Sof(C14)=Sof(H14A)=Sof(H14B)=FVAR(1)
 Sof(C13A)=Sof(H13C)=Sof(H13D)=1-FVAR(2)
 Sof(C13)=Sof(H13A)=Sof(H13B)=FVAR(2)
4.a Secondary CH2 refined with riding coordinates:
 C16(H16A,H16B), C15(H15A,H15B), C15(H15C,H15D), C13(H13A,H13B), C14(H14A,
 H14B), C14A(H14C,H14D), C13A(H13C,H13D)
;
_olex2_date_sample_data_collection 2018-11-30
_olex2_submission_special_instructions 'No special instructions were received'
_oxdiff_exptl_absorpt_empirical_details
;
Empirical correction (ABSPACK) includes:
- Absorption correction using spherical harmonics
- Frame scaling
;
_oxdiff_exptl_absorpt_empirical_full_max 1.524
_oxdiff_exptl_absorpt_empirical_full_min 0.552

loop_
_space_group_symop_operation_xyz
'x, y, z'
'-x, y, -z+1/2'
'x+1/2, y+1/2, z'
'-x+1/2, y+1/2, -z+1/2'
'-x, -y, -z'
'x, -y, z-1/2'
'-x+1/2, -y+1/2, -z'
'x+1/2, -y+1/2, z-1/2'

loop_
_atom_site_label
_atom_site_type_symbol
_atom_site_fract_x
_atom_site_fract_y
_atom_site_fract_z
_atom_site_U_iso_or_equiv
_atom_site_adp_type
_atom_site_occupancy
_atom_site_site_symmetry_order
_atom_site_calc_flag
_atom_site_refinement_flags_posn
_atom_site_refinement_flags_adp
_atom_site_refinement_flags_occupancy
_atom_site_disorder_assembly
_atom_site_disorder_group
Sr1 Sr 0.5000 0.32160(2) 0.2500 0.01730(7) Uani 1 2 d S T P . .
F6 F 0.61175(7) 0.56487(8) 0.51758(6) 0.0285(2) Uani 1 1 d . . . . .
F1 F 0.38149(6) 0.45653(7) 0.30140(6) 0.0233(2) Uani 1 1 d . . . . .
F5 F 0.63909(7) 0.67175(7) 0.38873(6) 0.0252(2) Uani 1 1 d . . . . .
F2 F 0.28157(7) 0.63592(8) 0.26668(7) 0.0303(2) Uani 1 1 d . . . . .
F10 F 0.67521(6) 0.31507(7) 0.33771(6) 0.0220(2) Uani 1 1 d . . . . .
F9 F 0.83546(6) 0.27823(8) 0.44755(6) 0.0274(2) Uani 1 1 d . . . . .
F3 F 0.35885(7) 0.83331(8) 0.29060(7) 0.0309(2) Uani 1 1 d . . . . .
F4 F 0.53886(7) 0.84780(8) 0.35369(6) 0.0296(2) Uani 1 1 d . . . . .
F8 F 0.88427(7) 0.38256(10) 0.59250(6) 0.0347(3) Uani 1 1 d . . . . .
F7 F 0.77128(7) 0.52883(9) 0.62458(6) 0.0338(3) Uani 1 1 d . . . . .
O00C O 0.43226(9) 0.19301(9) 0.32274(7) 0.0253(3) Uani 1 1 d . U . . .
N1 N 0.55907(9) 0.45933(11) 0.36109(8) 0.0198(3) Uani 1 1 d . . . . .
C3 C 0.36970(11) 0.64431(14) 0.29857(10) 0.0223(3) Uani 1 1 d . . . . .
C4 C 0.40853(12) 0.74461(13) 0.31122(10) 0.0228(4) Uani 1 1 d . . . . .
C8 C 0.66712(12) 0.49687(13) 0.49667(10) 0.0222(3) Uani 1 1 d . . . . .
C2 C 0.42166(11) 0.55382(13) 0.31821(9) 0.0195(3) Uani 1 1 d . . . . .
C16 C 0.41734(12) 0.07829(13) 0.31629(10) 0.0221(3) Uani 1 1 d . U . . .
H16A H 0.4717 0.0406 0.3193 0.027 Uiso 1 1 calc R . . . .
H16B H 0.3730 0.0604 0.2654 0.027 Uiso 1 1 calc R . . . .
C7 C 0.63914(11) 0.44739(12) 0.42042(9) 0.0189(3) Uani 1 1 d . . . . .
C1 C 0.51399(11) 0.55570(13) 0.35183(9) 0.0188(3) Uani 1 1 d . . . . .
C9 C 0.74835(12) 0.47729(14) 0.55298(10) 0.0249(4) Uani 1 1 d . . . . .
C6 C 0.55015(11) 0.65934(13) 0.36280(10) 0.0201(3) Uani 1 1 d . . . . .
C12 C 0.69927(11) 0.37153(13) 0.40851(9) 0.0193(3) Uani 1 1 d . . . . .
C10 C 0.80537(11) 0.40366(15) 0.53707(10) 0.0253(4) Uani 1 1 d . . . . .
C11 C 0.78020(11) 0.35034(14) 0.46404(10) 0.0220(3) Uani 1 1 d . . . . .
C5 C 0.49928(12) 0.75105(13) 0.34378(10) 0.0230(4) Uani 1 1 d . . . . .
C15 C 0.38546(19) 0.04853(17) 0.38715(14) 0.0474(6) Uani 1 1 d . U . . .
H15A H 0.3217 0.0398 0.3699 0.057 Uiso 0.638(13) 1 calc R . . A 1
H15B H 0.4128 -0.0176 0.4122 0.057 Uiso 0.638(13) 1 calc R . . A 1
H15C H 0.3331 0.0037 0.3692 0.057 Uiso 0.362(13) 1 calc R . . A 2
H15D H 0.4311 0.0095 0.4276 0.057 Uiso 0.362(13) 1 calc R . . A 2
C13 C 0.4005(4) 0.2336(2) 0.3864(3) 0.0316(11) Uani 0.808(15) 1 d . U . A 1
H13A H 0.3386 0.2536 0.3656 0.038 Uiso 0.808(15) 1 calc R . . A 1
H13B H 0.4346 0.2956 0.4123 0.038 Uiso 0.808(15) 1 calc R . . A 1
C14 C 0.4133(4) 0.1413(3) 0.4447(2) 0.0288(12) Uani 0.638(13) 1 d . U . A 1
H14A H 0.4746 0.1347 0.4781 0.035 Uiso 0.638(13) 1 calc R . . A 1
H14B H 0.3759 0.1481 0.4793 0.035 Uiso 0.638(13) 1 calc R . . A 1
C14A C 0.3646(9) 0.1510(7) 0.4217(6) 0.048(2) Uani 0.362(13) 1 d . U . A 2
H14C H 0.3665 0.1425 0.4777 0.058 Uiso 0.362(13) 1 calc R . . A 2
H14D H 0.3072 0.1788 0.3905 0.058 Uiso 0.362(13) 1 calc R . . A 2
C13A C 0.4426(14) 0.2249(10) 0.4136(9) 0.025(3) Uani 0.192(15) 1 d . U . A 2
H13C H 0.4997 0.2044 0.4508 0.030 Uiso 0.192(15) 1 calc R . . A 2
H13D H 0.4318 0.3005 0.4197 0.030 Uiso 0.192(15) 1 calc R . . A 2

loop_
_atom_site_aniso_label
_atom_site_aniso_U_11
_atom_site_aniso_U_22
_atom_site_aniso_U_33
_atom_site_aniso_U_23
_atom_site_aniso_U_13
_atom_site_aniso_U_12
Sr1 0.02372(12) 0.01083(11) 0.01941(11) 0.000 0.00965(8) 0.000
F6 0.0392(6) 0.0257(5) 0.0222(5) -0.0037(4) 0.0117(4) 0.0083(4)
F1 0.0264(5) 0.0164(5) 0.0292(5) -0.0023(4) 0.0115(4) -0.0021(4)
F5 0.0252(5) 0.0201(5) 0.0288(5) 0.0000(4) 0.0061(4) -0.0021(4)
F2 0.0226(5) 0.0289(5) 0.0397(6) 0.0023(5) 0.0099(4) 0.0049(4)
F10 0.0287(5) 0.0187(5) 0.0206(5) -0.0014(4) 0.0103(4) 0.0046(4)
F9 0.0250(5) 0.0287(5) 0.0324(5) 0.0069(4) 0.0146(4) 0.0087(4)
F3 0.0381(6) 0.0187(5) 0.0369(6) 0.0043(4) 0.0130(5) 0.0121(4)
F4 0.0388(6) 0.0132(5) 0.0353(6) -0.0012(4) 0.0094(5) -0.0020(4)
F8 0.0230(5) 0.0465(7) 0.0301(5) 0.0054(5) 0.0017(4) -0.0003(5)
F7 0.0420(6) 0.0367(6) 0.0196(5) -0.0055(4) 0.0049(4) -0.0035(5)
O00C 0.0413(7) 0.0131(6) 0.0282(6) 0.0019(5) 0.0207(6) 0.0012(5)
N1 0.0250(7) 0.0151(7) 0.0198(6) 0.0001(5) 0.0078(6) 0.0030(5)
C3 0.0240(8) 0.0239(9) 0.0210(8) 0.0001(7) 0.0096(7) 0.0035(7)
C4 0.0321(9) 0.0161(8) 0.0230(8) 0.0016(6) 0.0125(7) 0.0081(7)
C8 0.0312(9) 0.0167(8) 0.0214(8) 0.0010(6) 0.0121(7) 0.0020(7)
C2 0.0277(9) 0.0148(8) 0.0195(7) -0.0015(6) 0.0124(7) -0.0007(6)
C16 0.0269(9) 0.0167(8) 0.0236(8) -0.0018(6) 0.0089(7) -0.0043(6)
C7 0.0253(8) 0.0146(7) 0.0188(7) 0.0027(6) 0.0098(6) 0.0000(6)
C1 0.0265(8) 0.0158(8) 0.0163(7) 0.0001(6) 0.0100(6) 0.0027(6)
C9 0.0319(9) 0.0240(9) 0.0186(8) 0.0001(7) 0.0073(7) -0.0050(7)
C6 0.0233(8) 0.0188(8) 0.0190(7) -0.0011(6) 0.0076(6) 0.0009(6)
C12 0.0266(8) 0.0156(7) 0.0185(7) 0.0014(6) 0.0111(7) -0.0007(6)
C10 0.0217(8) 0.0285(9) 0.0242(8) 0.0068(7) 0.0050(7) -0.0033(7)
C11 0.0231(8) 0.0192(8) 0.0278(9) 0.0065(7) 0.0138(7) 0.0021(6)
C5 0.0361(10) 0.0134(8) 0.0210(8) -0.0017(6) 0.0110(7) -0.0010(7)
C15 0.0857(18) 0.0275(10) 0.0418(12) -0.0015(9) 0.0383(12) -0.0159(11)
C13 0.051(3) 0.0191(12) 0.033(2) -0.0029(11) 0.025(2) 0.0009(13)
C14 0.037(3) 0.0309(17) 0.0220(16) 0.0031(12) 0.0141(17) 0.0013(15)
C14A 0.038(5) 0.085(5) 0.027(4) -0.009(3) 0.017(4) -0.005(4)
C13A 0.032(7) 0.029(5) 0.015(5) -0.005(4) 0.009(5) 0.010(4)

loop_
_atom_type_symbol
_atom_type_description
_atom_type_scat_dispersion_real
_atom_type_scat_dispersion_imag
_atom_type_scat_source
C C 0.0181 0.0091 'International Tables Vol C Tables 4.2.6.8 and 6.1.1.4'
H H 0.0000 0.0000 'International Tables Vol C Tables 4.2.6.8 and 6.1.1.4'
F F 0.0727 0.0534 'International Tables Vol C Tables 4.2.6.8 and 6.1.1.4'
N N 0.0311 0.0180 'International Tables Vol C Tables 4.2.6.8 and 6.1.1.4'
O O 0.0492 0.0322 'International Tables Vol C Tables 4.2.6.8 and 6.1.1.4'
Sr Sr -0.3528 1.8200 'International Tables Vol C Tables 4.2.6.8 and 6.1.1.4'

loop_
_exptl_crystal_face_index_h
_exptl_crystal_face_index_k
_exptl_crystal_face_index_l
_exptl_crystal_face_perp_dist
-7 -6 4 0.0593
4 -7 2 0.0681
10 -2 -2 0.0565
6 6 -4 0.0329
-6 6 -1 0.0756
3 1 -11 0.0554
-1 0 11 0.0378
-10 -2 4 0.0466
-4 2 11 0.0446
0 3 10 0.0426
7 4 4 0.0444
-6 -4 -5 0.0509
3 -2 -11 0.0603
10 2 -5 0.0426
4 -7 -4 0.0728
7 2 6 0.0475
-4 -1 -9 0.0501
5 5 6 0.0441
-2 4 10 0.0472
0 8 2 0.0640
-7 6 4 0.0636

loop_
_geom_angle_atom_site_label_1
_geom_angle_atom_site_label_2
_geom_angle_atom_site_label_3
_geom_angle
_geom_angle_site_symmetry_1
_geom_angle_site_symmetry_3
O00C Sr1 O00C 99.54(5) . 2_655
O00C Sr1 N1 135.03(4) 2_655 .
O00C Sr1 N1 135.03(4) . 2_655
O00C Sr1 N1 99.62(4) . .
O00C Sr1 N1 99.62(4) 2_655 2_655
N1 Sr1 N1 94.78(6) 2_655 .
C16 O00C Sr1 133.20(10) . .
C16 O00C C13A 106.8(5) . .
C13 O00C Sr1 118.20(12) . .
C13 O00C C16 108.59(15) . .
C13A O00C Sr1 114.6(5) . .
C7 N1 Sr1 122.40(10) . .
C7 N1 C1 120.48(13) . .
C1 N1 Sr1 116.30(10) . .
F2 C3 C4 119.62(15) . .
F2 C3 C2 120.52(15) . .
C2 C3 C4 119.86(16) . .
F3 C4 C3 120.43(16) . .
F3 C4 C5 121.06(15) . .
C5 C4 C3 118.49(15) . .
F6 C8 C7 119.16(15) . .
F6 C8 C9 117.73(15) . .
C9 C8 C7 123.09(16) . .
F1 C2 C3 118.15(15) . .
F1 C2 C1 117.77(14) . .
C3 C2 C1 124.04(15) . .
O00C C16 H16A 110.6 . .
O00C C16 H16B 110.6 . .
O00C C16 C15 105.47(14) . .
H16A C16 H16B 108.8 . .
C15 C16 H16A 110.6 . .
C15 C16 H16B 110.6 . .
N1 C7 C8 127.56(15) . .
N1 C7 C12 118.45(14) . .
C8 C7 C12 113.79(15) . .
N1 C1 C2 118.16(14) . .
N1 C1 C6 127.51(15) . .
C2 C1 C6 113.82(14) . .
F7 C9 C8 119.85(16) . .
F7 C9 C10 119.77(16) . .
C10 C9 C8 120.36(16) . .
F5 C6 C1 119.49(14) . .
F5 C6 C5 117.33(15) . .
C5 C6 C1 123.06(16) . .
F10 C12 C7 117.77(14) . .
F10 C12 C11 118.31(14) . .
C11 C12 C7 123.91(15) . .
F8 C10 C9 120.71(16) . .
F8 C10 C11 120.30(16) . .
C9 C10 C11 118.99(16) . .
F9 C11 C12 120.60(15) . .
F9 C11 C10 119.64(15) . .
C12 C11 C10 119.76(16) . .
F4 C5 C4 119.50(15) . .
F4 C5 C6 119.72(16) . .
C4 C5 C6 120.71(15) . .
C16 C15 H15A 110.9 . .
C16 C15 H15B 110.9 . .
C16 C15 H15C 110.4 . .
C16 C15 H15D 110.4 . .
H15A C15 H15B 108.9 . .
H15C C15 H15D 108.6 . .
C14 C15 C16 104.38(19) . .
C14 C15 H15A 110.9 . .
C14 C15 H15B 110.9 . .
C14A C15 C16 106.8(3) . .
C14A C15 H15C 110.4 . .
C14A C15 H15D 110.4 . .
O00C C13 H13A 111.0 . .
O00C C13 H13B 111.0 . .
O00C C13 C14 103.9(3) . .
H13A C13 H13B 109.0 . .
C14 C13 H13A 111.0 . .
C14 C13 H13B 111.0 . .
C15 C14 C13 101.0(3) . .
C15 C14 H14A 111.6 . .
C15 C14 H14B 111.6 . .
C13 C14 H14A 111.6 . .
C13 C14 H14B 111.6 . .
H14A C14 H14B 109.4 . .
C15 C14A H14C 111.6 . .
C15 C14A H14D 111.6 . .
C15 C14A C13A 100.7(8) . .
H14C C14A H14D 109.4 . .
C13A C14A H14C 111.6 . .
C13A C14A H14D 111.6 . .
O00C C13A H13C 112.6 . .
O00C C13A H13D 112.6 . .
C14A C13A O00C 95.6(9) . .
C14A C13A H13C 112.6 . .
C14A C13A H13D 112.6 . .
H13C C13A H13D 110.1 . .

loop_
_geom_bond_atom_site_label_1
_geom_bond_atom_site_label_2
_geom_bond_distance
_geom_bond_site_symmetry_2
Sr1 O00C 2.4826(12) .
Sr1 O00C 2.4826(12) 2_655
Sr1 N1 2.5364(13) 2_655
Sr1 N1 2.5364(13) .
F6 C8 1.350(2) .
F1 C2 1.3598(19) .
F5 C6 1.353(2) .
F2 C3 1.341(2) .
F10 C12 1.3649(18) .
F9 C11 1.348(2) .
F3 C4 1.3416(19) .
F4 C5 1.3465(19) .
F8 C10 1.350(2) .
F7 C9 1.346(2) .
O00C C16 1.4484(19) .
O00C C13 1.441(3) .
O00C C13A 1.586(12) .
N1 C7 1.376(2) .
N1 C1 1.382(2) .
C3 C4 1.382(2) .
C3 C2 1.377(2) .
C4 C5 1.379(3) .
C8 C7 1.403(2) .
C8 C9 1.379(2) .
C2 C1 1.402(2) .
C16 H16A 0.9700 .
C16 H16B 0.9700 .
C16 C15 1.514(2) .
C7 C12 1.404(2) .
C1 C6 1.403(2) .
C9 C10 1.376(3) .
C6 C5 1.380(2) .
C12 C11 1.374(2) .
C10 C11 1.377(3) .
C15 H15A 0.9700 .
C15 H15B 0.9700 .
C15 H15C 0.9700 .
C15 H15D 0.9700 .
C15 C14 1.503(4) .
C15 C14A 1.491(9) .
C13 H13A 0.9700 .
C13 H13B 0.9700 .
C13 C14 1.505(6) .
C14 H14A 0.9700 .
C14 H14B 0.9700 .
C14A H14C 0.9700 .
C14A H14D 0.9700 .
C14A C13A 1.585(19) .
C13A H13C 0.9700 .
C13A H13D 0.9700 .

loop_
_exptl_oxdiff_crystal_face_indexfrac_h
_exptl_oxdiff_crystal_face_indexfrac_k
_exptl_oxdiff_crystal_face_indexfrac_l
_exptl_oxdiff_crystal_face_x
_exptl_oxdiff_crystal_face_y
_exptl_oxdiff_crystal_face_z
-7.0004 -6.0022 3.9915 0.1325 -0.4998 0.8754
3.9963 -7.0019 1.9998 0.2973 -0.9470 -0.1004
9.9968 -1.9999 -1.9931 0.1301 -0.5346 -0.8460
6.0008 6.0022 -3.9923 -0.1647 0.5300 -0.7834
-5.9962 6.0014 -1.0019 -0.2710 0.8884 0.3233
3.0044 1.0028 -10.9989 -0.9268 0.0441 -0.3265
-1.0050 -0.0026 11.0012 0.9936 0.0129 0.1048
-9.9985 -2.0014 3.9912 0.0462 0.0612 0.9998
-4.0035 1.9978 10.9998 0.9022 0.3388 0.3049
-0.0044 2.9983 10.0035 0.9402 0.3369 -0.1019
6.9961 4.0000 4.0089 0.6084 0.2521 -0.7903
-5.9960 -3.9997 -5.0082 -0.6695 -0.2807 0.6972
3.0039 -1.9978 -11.0006 -0.9344 -0.3085 -0.2129
9.9990 2.0017 -4.9914 -0.1395 -0.0596 -1.0009
3.9992 -7.0005 -4.0013 -0.2622 -0.9376 -0.1074
6.9948 1.9991 6.0081 0.7898 0.0138 -0.7123
-3.9943 -0.9982 -9.0056 -0.9705 0.0177 0.3951
4.9961 4.9997 6.0081 0.7332 0.4270 -0.6420
-2.0034 3.9985 10.0024 0.8784 0.5150 0.0441
0.0005 8.0012 2.0049 0.2069 0.9372 -0.3005
-6.9982 6.0002 3.9982 0.1632 0.9108 0.4211
